data_7113418
loop_
_publ_author_name
'Matthew Everett'
'Andrew Jolleys'
'William Levason'
'David Pugh'
'Gillian Reid'

_publ_section_title
;
 Unexpected neutral aza-macrocycle complexes of sodium
;
_journal_name_full Chem.Commun.
_journal_page_first 5843
_journal_paper_doi 10.1039/C4CC01407C
_journal_volume 50
_journal_year 2014
_chemical_formula_moiety 'C32 H12 B F24, C9 H22 N3'
_chemical_formula_sum 'C41 H34 B F24 N3'
_chemical_formula_weight 1035.52
_chemical_name_systematic
;
 ?
;
_space_group_IT_number 1
_symmetry_cell_setting triclinic
_symmetry_Int_Tables_number 1
_symmetry_space_group_name_Hall 'P 1'
_symmetry_space_group_name_H-M 'P 1'
_atom_sites_solution_hydrogens geom
_atom_sites_solution_primary direct
_atom_sites_solution_secondary difmap
_audit_creation_method SHELXL-97
_cell_angle_alpha 83.284(6)
_cell_angle_beta 82.174(6)
_cell_angle_gamma 82.924(6)
_cell_formula_units_Z 1
_cell_length_a 9.6774(13)
_cell_length_b 10.7714(14)
_cell_length_c 10.8244(14)
_cell_measurement_reflns_used 8523
_cell_measurement_temperature 100(2)
_cell_measurement_theta_max 27.5
_cell_measurement_theta_min 3.0
_cell_volume 1103.5(3)
_computing_cell_refinement
;
CrystalClear-SM Expert 2.0 r11 (Rigaku, 2011)
;
_computing_data_collection
;
CrystalClear-SM Expert 2.0 r11 (Rigaku, 2011)
;
_computing_data_reduction
;
CrystalClear-SM Expert 2.0 r11 (Rigaku, 2011)
;
_computing_molecular_graphics 'ORTEP-III (Farrugia, 1997)'
_computing_publication_material 'PLATON (Spek, 2003), WinGX (Farrugia, 1999) and enCIFer (Allen et al., 2004).'
_computing_structure_refinement 'SHELXL-97 (Sheldrick, 2008)'
_computing_structure_solution 'SHELXS-97 (Sheldrick, 1997)'
_diffrn_ambient_temperature 100(2)
_diffrn_detector CCD
_diffrn_detector_area_resol_mean 28.5714
_diffrn_measured_fraction_theta_full 0.997
_diffrn_measured_fraction_theta_max 0.997
_diffrn_measurement_device
;
AFC12 (Right): Kappa 3 circle
;
_diffrn_measurement_device_type
;
Rigaku Saturn724+ (2x2 bin mode)
;
_diffrn_measurement_method 'profile data from \w-scans'
_diffrn_measurement_specimen_support Mitegen
_diffrn_radiation_monochromator Confocal
_diffrn_radiation_source 'fine-focus sealed tube'
_diffrn_radiation_type MoK\a
_diffrn_radiation_wavelength 0.71073
_diffrn_reflns_av_R_equivalents 0.0215
_diffrn_reflns_av_sigmaI/netI 0.0437
_diffrn_reflns_limit_h_max 12
_diffrn_reflns_limit_h_min -12
_diffrn_reflns_limit_k_max 12
_diffrn_reflns_limit_k_min -13
_diffrn_reflns_limit_l_max 9
_diffrn_reflns_limit_l_min -14
_diffrn_reflns_number 10486
_diffrn_reflns_theta_full 27.48
_diffrn_reflns_theta_max 27.48
_diffrn_reflns_theta_min 3.02
_diffrn_source 'Rotating Anode'
_diffrn_source_current 55.0
_diffrn_source_power 2.5
_diffrn_source_voltage 45.0
_exptl_absorpt_coefficient_mu 0.163
_exptl_absorpt_correction_T_max 0.9951
_exptl_absorpt_correction_T_min 0.9887
_exptl_absorpt_correction_type multi-scan
_exptl_absorpt_process_details 'CrystalClear-SM Expert 2.0 r11 (Rigaku, 2011)'
_exptl_crystal_colour colourless
_exptl_crystal_density_diffrn 1.558
_exptl_crystal_density_method 'not measured'
_exptl_crystal_description block
_exptl_crystal_F_000 522
_exptl_crystal_size_max 0.07
_exptl_crystal_size_mid 0.05
_exptl_crystal_size_min 0.03
_refine_diff_density_max 0.550
_refine_diff_density_min -0.597
_refine_diff_density_rms 0.058
_refine_ls_abs_structure_details 'Flack H D (1983), Acta Cryst. A39, 876-881'
_refine_ls_abs_structure_Flack 0.5(6)
_refine_ls_extinction_method none
_refine_ls_goodness_of_fit_ref 1.031
_refine_ls_hydrogen_treatment constr
_refine_ls_matrix_type full
_refine_ls_number_parameters 675
_refine_ls_number_reflns 7226
_refine_ls_number_restraints 9
_refine_ls_restrained_S_all 1.049
_refine_ls_R_factor_all 0.0637
_refine_ls_R_factor_gt 0.0510
_refine_ls_shift/su_max 0.000
_refine_ls_shift/su_mean 0.000
_refine_ls_structure_factor_coef Fsqd
_refine_ls_weighting_details 'calc w=1/[\s^2^(Fo^2^)+(0.0301P)^2^+1.3792P] where P=(Fo^2^+2Fc^2^)/3'
_refine_ls_weighting_scheme calc
_refine_ls_wR_factor_gt 0.1045
_refine_ls_wR_factor_ref 0.1115
_reflns_number_gt 6025
_reflns_number_total 7226
_reflns_threshold_expression >2\s(I)
_cod_data_source_file c4cc01407c2.cif
_cod_data_source_block '[Me3tacnH][BArF]'
_cod_original_sg_symbol_H-M P1
_cod_database_code 7113418

loop_
_symmetry_equiv_pos_as_xyz
'x, y, z'

loop_
_atom_site_label
_atom_site_type_symbol
_atom_site_fract_x
_atom_site_fract_y
_atom_site_fract_z
_atom_site_U_iso_or_equiv
_atom_site_adp_type
_atom_site_occupancy
_atom_site_symmetry_multiplicity
_atom_site_calc_flag
_atom_site_refinement_flags
_atom_site_disorder_assembly
_atom_site_disorder_group
C1 C 0.4011(4) -0.1351(3) 0.5850(3) 0.0174(7) Uani 1 1 d . . .
C2 C 0.3695(3) -0.2173(3) 0.5050(3) 0.0168(7) Uani 1 1 d . . .
H2 H 0.3841 -0.3052 0.5288 0.020 Uiso 1 1 calc R . .
C3 C 0.3174(3) -0.1758(3) 0.3918(3) 0.0180(7) Uani 1 1 d . . .
C4 C 0.2937(4) -0.0489(4) 0.3535(4) 0.0228(8) Uani 1 1 d . . .
H4 H 0.2598 -0.0205 0.2756 0.027 Uiso 1 1 calc R . .
C5 C 0.3208(4) 0.0360(3) 0.4317(4) 0.0225(8) Uani 1 1 d . . .
C6 C 0.3720(4) -0.0070(3) 0.5441(3) 0.0209(8) Uani 1 1 d . . .
H6 H 0.3885 0.0533 0.5963 0.025 Uiso 1 1 calc R . .
C7 C 0.2816(4) -0.2686(4) 0.3123(4) 0.0227(8) Uani 1 1 d . . .
C8 C 0.3017(5) 0.1741(4) 0.3939(4) 0.0310(9) Uani 1 1 d . . .
C9 C 0.6472(4) -0.1758(3) 0.6709(3) 0.0195(7) Uani 1 1 d . . .
C10 C 0.7518(4) -0.2692(4) 0.7063(3) 0.0208(8) Uani 1 1 d . . .
H10 H 0.7251 -0.3415 0.7590 0.025 Uiso 1 1 calc R . .
C11 C 0.8944(4) -0.2606(4) 0.6673(4) 0.0243(8) Uani 1 1 d . . .
C12 C 0.9387(4) -0.1566(4) 0.5921(4) 0.0304(9) Uani 1 1 d . . .
H12 H 1.0354 -0.1504 0.5646 0.036 Uiso 1 1 calc R . .
C13 C 0.8366(5) -0.0621(4) 0.5587(5) 0.0415(12) Uani 1 1 d . B .
C14 C 0.6960(4) -0.0717(4) 0.5956(5) 0.0346(10) Uani 1 1 d . . .
H14 H 0.6295 -0.0049 0.5689 0.042 Uiso 1 1 calc R . .
C15 C 0.9984(4) -0.3671(5) 0.7073(5) 0.0419(12) Uani 1 1 d . . .
C16 C 0.8810(5) 0.0503(5) 0.4757(6) 0.091(3) Uani 1 1 d D . .
C17 C 0.4411(3) -0.3234(3) 0.7687(3) 0.0149(7) Uani 1 1 d . . .
C18 C 0.3506(3) -0.3509(3) 0.8782(3) 0.0165(7) Uani 1 1 d . . .
H18 H 0.3107 -0.2842 0.9264 0.020 Uiso 1 1 calc R . .
C19 C 0.3167(4) -0.4721(3) 0.9192(3) 0.0168(7) Uani 1 1 d . . .
C20 C 0.3741(4) -0.5719(3) 0.8519(4) 0.0214(8) Uani 1 1 d . . .
H20 H 0.3498 -0.6545 0.8787 0.026 Uiso 1 1 calc R . .
C21 C 0.4666(4) -0.5495(3) 0.7457(4) 0.0240(8) Uani 1 1 d . . .
C22 C 0.5001(4) -0.4275(3) 0.7058(3) 0.0192(7) Uani 1 1 d . . .
H22 H 0.5657 -0.4147 0.6330 0.023 Uiso 1 1 calc R . .
C23 C 0.2232(4) -0.4977(3) 1.0386(4) 0.0213(8) Uani 1 1 d . . .
C24 C 0.5325(5) -0.6536(4) 0.6700(5) 0.0395(11) Uani 1 1 d . . .
C25 C 0.4196(3) -0.0830(3) 0.8166(3) 0.0163(7) Uani 1 1 d . . .
C26 C 0.5057(4) -0.0336(3) 0.8879(3) 0.0170(7) Uani 1 1 d . . .
H26 H 0.6038 -0.0589 0.8767 0.020 Uiso 1 1 calc R . .
C27 C 0.4525(4) 0.0516(3) 0.9752(3) 0.0184(7) Uani 1 1 d . . .
C28 C 0.3106(4) 0.0903(3) 0.9945(4) 0.0210(8) Uani 1 1 d . . .
H28 H 0.2746 0.1483 1.0538 0.025 Uiso 1 1 calc R . .
C29 C 0.2214(4) 0.0432(3) 0.9260(4) 0.0218(8) Uani 1 1 d . . .
C30 C 0.2749(4) -0.0410(3) 0.8385(3) 0.0191(7) Uani 1 1 d . . .
H30 H 0.2120 -0.0713 0.7919 0.023 Uiso 1 1 calc R . .
C31 C 0.5491(4) 0.1010(4) 1.0484(4) 0.0262(8) Uani 1 1 d . . .
C32 C 0.0695(4) 0.0909(4) 0.9399(4) 0.0321(10) Uani 1 1 d . . .
N1A N 0.8461(10) 0.4790(7) 0.3163(10) 0.0229(7) Uani 0.524(8) 1 d P A 1
H1A H 0.8662 0.5229 0.2379 0.028 Uiso 0.524(8) 1 calc PR A 1
N2A N 0.7981(8) 0.7137(7) 0.2085(8) 0.0229(7) Uani 0.524(8) 1 d P A 1
N3A N 0.7306(10) 0.4986(8) 0.0994(11) 0.0229(7) Uani 0.524(8) 1 d P A 1
C33A C 0.9802(16) 0.4216(10) 0.3519(13) 0.0316(9) Uani 0.524(8) 1 d P A 1
H33A H 1.0369 0.4874 0.3645 0.047 Uiso 0.524(8) 1 calc PR A 1
H33B H 1.0294 0.3723 0.2854 0.047 Uiso 0.524(8) 1 calc PR A 1
H33C H 0.9650 0.3662 0.4299 0.047 Uiso 0.524(8) 1 calc PR A 1
C34A C 0.7619(11) 0.4312(10) -0.0134(12) 0.0316(9) Uani 0.524(8) 1 d P A 1
H34A H 0.8043 0.3456 0.0090 0.047 Uiso 0.524(8) 1 calc PR A 1
H34B H 0.8274 0.4754 -0.0752 0.047 Uiso 0.524(8) 1 calc PR A 1
H34C H 0.6749 0.4278 -0.0491 0.047 Uiso 0.524(8) 1 calc PR A 1
C35A C 0.8771(14) 0.8188(11) 0.1466(10) 0.0316(9) Uani 0.524(8) 1 d P A 1
H35A H 0.8313 0.8983 0.1757 0.047 Uiso 0.524(8) 1 calc PR A 1
H35B H 0.8787 0.8226 0.0556 0.047 Uiso 0.524(8) 1 calc PR A 1
H35C H 0.9735 0.8049 0.1678 0.047 Uiso 0.524(8) 1 calc PR A 1
C36A C 0.7629(10) 0.3772(9) 0.2956(11) 0.032(2) Uani 0.524(8) 1 d P A 1
H36A H 0.7136 0.3437 0.3765 0.038 Uiso 0.524(8) 1 calc PR A 1
H36B H 0.8263 0.3076 0.2596 0.038 Uiso 0.524(8) 1 calc PR A 1
C37A C 0.6574(10) 0.4301(10) 0.2067(9) 0.031(2) Uani 0.524(8) 1 d P A 1
H37A H 0.6141 0.3610 0.1794 0.037 Uiso 0.524(8) 1 calc PR A 1
H37B H 0.5823 0.4869 0.2491 0.037 Uiso 0.524(8) 1 calc PR A 1
C38A C 0.6680(10) 0.6265(12) 0.0643(10) 0.030(2) Uani 0.524(8) 1 d P A 1
H38A H 0.5722 0.6228 0.0435 0.036 Uiso 0.524(8) 1 calc PR A 1
H38B H 0.7241 0.6624 -0.0119 0.036 Uiso 0.524(8) 1 calc PR A 1
C39A C 0.6600(9) 0.7126(8) 0.1664(10) 0.034(2) Uani 0.524(8) 1 d P A 1
H39A H 0.6249 0.7990 0.1344 0.040 Uiso 0.524(8) 1 calc PR A 1
H39B H 0.5927 0.6843 0.2384 0.040 Uiso 0.524(8) 1 calc PR A 1
C40A C 0.7927(11) 0.7074(11) 0.3411(10) 0.032(2) Uani 0.524(8) 1 d P A 1
H40A H 0.7172 0.7698 0.3746 0.039 Uiso 0.524(8) 1 calc PR A 1
H40B H 0.8829 0.7273 0.3632 0.039 Uiso 0.524(8) 1 calc PR A 1
C41A C 0.7645(10) 0.5751(9) 0.3990(8) 0.030(2) Uani 0.524(8) 1 d P A 1
H41A H 0.7939 0.5598 0.4840 0.036 Uiso 0.524(8) 1 calc PR A 1
H41B H 0.6629 0.5669 0.4063 0.036 Uiso 0.524(8) 1 calc PR A 1
N1B N 0.8471(11) 0.5123(8) 0.3221(12) 0.0229(7) Uani 0.476(8) 1 d P A 2
H1B H 0.8704 0.5310 0.2362 0.028 Uiso 0.476(8) 1 calc PR A 2
N2B N 0.7899(8) 0.7167(8) 0.1592(9) 0.0229(7) Uani 0.476(8) 1 d P A 2
N3B N 0.7503(11) 0.4698(9) 0.1082(12) 0.0229(7) Uani 0.476(8) 1 d P A 2
C33B C 0.9794(18) 0.4468(12) 0.3683(15) 0.0316(9) Uani 0.476(8) 1 d P A 2
H33D H 0.9651 0.4323 0.4600 0.047 Uiso 0.476(8) 1 calc PR A 2
H33E H 1.0560 0.4994 0.3420 0.047 Uiso 0.476(8) 1 calc PR A 2
H33F H 1.0032 0.3660 0.3331 0.047 Uiso 0.476(8) 1 calc PR A 2
C34B C 0.7965(12) 0.4071(11) -0.0049(14) 0.0316(9) Uani 0.476(8) 1 d P A 2
H34D H 0.7191 0.3663 -0.0264 0.047 Uiso 0.476(8) 1 calc PR A 2
H34E H 0.8759 0.3436 0.0097 0.047 Uiso 0.476(8) 1 calc PR A 2
H34F H 0.8257 0.4692 -0.0742 0.047 Uiso 0.476(8) 1 calc PR A 2
C35B C 0.8746(16) 0.8139(12) 0.1079(11) 0.0316(9) Uani 0.476(8) 1 d P A 2
H35D H 0.8156 0.8945 0.1012 0.047 Uiso 0.476(8) 1 calc PR A 2
H35E H 0.9204 0.7957 0.0245 0.047 Uiso 0.476(8) 1 calc PR A 2
H35F H 0.9461 0.8182 0.1627 0.047 Uiso 0.476(8) 1 calc PR A 2
C36B C 0.7235(11) 0.4355(11) 0.3347(9) 0.028(2) Uani 0.476(8) 1 d P A 2
H36C H 0.7310 0.3686 0.4052 0.034 Uiso 0.476(8) 1 calc PR A 2
H36D H 0.6350 0.4904 0.3533 0.034 Uiso 0.476(8) 1 calc PR A 2
C37B C 0.7206(14) 0.3768(11) 0.2154(11) 0.032(2) Uani 0.476(8) 1 d P A 2
H37C H 0.7919 0.3027 0.2105 0.039 Uiso 0.476(8) 1 calc PR A 2
H37D H 0.6273 0.3485 0.2145 0.039 Uiso 0.476(8) 1 calc PR A 2
C38B C 0.6336(11) 0.5741(12) 0.0964(11) 0.031(2) Uani 0.476(8) 1 d P A 2
H38C H 0.5673 0.5722 0.1746 0.038 Uiso 0.476(8) 1 calc PR A 2
H38D H 0.5816 0.5626 0.0265 0.038 Uiso 0.476(8) 1 calc PR A 2
C39B C 0.6928(11) 0.6995(10) 0.0719(11) 0.034(2) Uani 0.476(8) 1 d P A 2
H39C H 0.7422 0.7076 -0.0145 0.041 Uiso 0.476(8) 1 calc PR A 2
H39D H 0.6142 0.7676 0.0772 0.041 Uiso 0.476(8) 1 calc PR A 2
C40B C 0.7256(11) 0.7228(9) 0.2872(11) 0.033(2) Uani 0.476(8) 1 d P A 2
H40C H 0.6292 0.6982 0.2966 0.039 Uiso 0.476(8) 1 calc PR A 2
H40D H 0.7202 0.8097 0.3102 0.039 Uiso 0.476(8) 1 calc PR A 2
C41B C 0.8144(11) 0.6336(13) 0.3718(11) 0.033(2) Uani 0.476(8) 1 d P A 2
H41C H 0.9024 0.6695 0.3775 0.040 Uiso 0.476(8) 1 calc PR A 2
H41D H 0.7627 0.6228 0.4571 0.040 Uiso 0.476(8) 1 calc PR A 2
B1 B 0.4774(4) -0.1808(4) 0.7120(4) 0.0167(8) Uani 1 1 d . . .
F1 F 0.3467(3) -0.3840(2) 0.3360(2) 0.0364(6) Uani 1 1 d . . .
F2 F 0.1441(2) -0.2825(3) 0.3303(3) 0.0468(7) Uani 1 1 d . . .
F3 F 0.3130(3) -0.2357(2) 0.1903(2) 0.0417(7) Uani 1 1 d . . .
F4 F 0.2319(3) 0.2029(2) 0.2929(2) 0.0428(7) Uani 1 1 d . . .
F5 F 0.2288(3) 0.2387(2) 0.4849(2) 0.0390(6) Uani 1 1 d . . .
F6 F 0.4240(3) 0.2230(2) 0.3642(3) 0.0419(7) Uani 1 1 d . . .
F7 F 1.0080(3) -0.3753(3) 0.8310(3) 0.0620(9) Uani 1 1 d . . .
F8 F 0.9620(3) -0.4792(3) 0.6879(3) 0.0537(8) Uani 1 1 d . . .
F9 F 1.1267(3) -0.3583(3) 0.6485(3) 0.0722(12) Uani 1 1 d . . .
F10A F 0.9940(8) 0.0869(7) 0.5335(9) 0.0910(12) Uani 0.504(6) 1 d PD B 1
F11A F 0.7947(8) 0.1516(6) 0.4944(11) 0.0910(12) Uani 0.504(6) 1 d PD B 1
F12A F 0.9482(12) 0.0092(8) 0.3675(10) 0.0910(12) Uani 0.504(6) 1 d PD B 1
F10B F 0.9621(12) 0.0381(8) 0.3721(10) 0.0910(12) Uani 0.496(6) 1 d PD B 2
F11B F 0.9402(9) 0.1355(7) 0.5148(9) 0.0910(12) Uani 0.496(6) 1 d PD B 2
F12B F 0.7686(7) 0.1163(7) 0.4137(10) 0.0910(12) Uani 0.496(6) 1 d PD B 2
F13 F 0.1332(2) -0.3993(2) 1.0698(2) 0.0321(6) Uani 1 1 d . . .
F14 F 0.2972(2) -0.5310(2) 1.1368(2) 0.0344(6) Uani 1 1 d . . .
F15 F 0.1469(3) -0.5933(2) 1.0366(2) 0.0378(6) Uani 1 1 d . . .
F16 F 0.4937(5) -0.7636(3) 0.7154(4) 0.1017(17) Uani 1 1 d . . .
F17 F 0.5017(4) -0.6358(3) 0.5531(3) 0.0623(9) Uani 1 1 d . . .
F18 F 0.6730(3) -0.6593(3) 0.6551(3) 0.0675(10) Uani 1 1 d . . .
F19 F 0.6794(3) 0.1017(3) 0.9910(3) 0.0421(7) Uani 1 1 d . . .
F20 F 0.5047(3) 0.2198(2) 1.0742(3) 0.0482(8) Uani 1 1 d . . .
F21 F 0.5599(3) 0.0345(2) 1.1602(2) 0.0395(6) Uani 1 1 d . . .
F22 F 0.0175(3) 0.1033(3) 1.0587(3) 0.0554(8) Uani 1 1 d . . .
F23 F 0.0456(3) 0.2045(2) 0.8775(3) 0.0546(8) Uani 1 1 d . . .
F24 F -0.0097(2) 0.0164(3) 0.8976(3) 0.0479(7) Uani 1 1 d . . .

loop_
_atom_site_aniso_label
_atom_site_aniso_U_11
_atom_site_aniso_U_22
_atom_site_aniso_U_33
_atom_site_aniso_U_23
_atom_site_aniso_U_13
_atom_site_aniso_U_12
C1 0.0195(17) 0.0156(17) 0.0168(18) -0.0039(14) 0.0026(14) -0.0045(13)
C2 0.0129(16) 0.0212(18) 0.0152(18) -0.0002(14) 0.0020(13) -0.0030(13)
C3 0.0118(16) 0.0269(18) 0.0168(18) -0.0068(14) -0.0003(14) -0.0053(13)
C4 0.0240(19) 0.028(2) 0.0158(19) 0.0034(15) -0.0046(15) -0.0045(15)
C5 0.0265(19) 0.0185(17) 0.021(2) -0.0019(14) 0.0019(15) -0.0015(14)
C6 0.0282(19) 0.0187(17) 0.0156(18) -0.0016(14) 0.0002(15) -0.0051(14)
C7 0.0190(18) 0.028(2) 0.022(2) -0.0048(15) -0.0038(15) -0.0005(15)
C8 0.043(3) 0.027(2) 0.022(2) 0.0007(17) -0.0035(19) -0.0049(18)
C9 0.0206(18) 0.0211(18) 0.0181(18) -0.0080(14) 0.0020(15) -0.0066(14)
C10 0.0181(17) 0.0285(19) 0.0160(18) 0.0031(15) -0.0021(14) -0.0085(14)
C11 0.0170(17) 0.036(2) 0.021(2) -0.0039(16) -0.0007(15) -0.0061(15)
C12 0.0202(19) 0.033(2) 0.039(3) -0.0123(18) 0.0077(18) -0.0105(16)
C13 0.028(2) 0.025(2) 0.067(4) -0.005(2) 0.014(2) -0.0079(18)
C14 0.027(2) 0.022(2) 0.051(3) -0.0020(18) 0.012(2) -0.0057(16)
C15 0.017(2) 0.069(3) 0.035(3) 0.013(2) -0.0009(18) -0.008(2)
C16 0.026(3) 0.030(3) 0.197(9) 0.016(4) 0.040(4) -0.002(2)
C17 0.0137(16) 0.0166(16) 0.0158(17) -0.0041(13) -0.0042(13) -0.0022(12)
C18 0.0137(16) 0.0177(17) 0.0184(18) -0.0036(14) -0.0030(13) -0.0006(13)
C19 0.0191(17) 0.0184(17) 0.0137(18) 0.0012(13) -0.0053(14) -0.0038(13)
C20 0.028(2) 0.0167(17) 0.0191(19) 0.0022(14) -0.0034(15) -0.0056(14)
C21 0.030(2) 0.0210(19) 0.020(2) -0.0050(15) 0.0021(16) -0.0022(15)
C22 0.0199(17) 0.0217(18) 0.0158(18) -0.0024(14) 0.0019(14) -0.0059(14)
C23 0.0248(19) 0.0201(18) 0.021(2) -0.0029(15) -0.0036(16) -0.0085(15)
C24 0.056(3) 0.022(2) 0.035(3) -0.0061(18) 0.015(2) -0.003(2)
C25 0.0169(16) 0.0139(16) 0.0172(18) 0.0018(13) -0.0003(14) -0.0035(13)
C26 0.0191(17) 0.0134(16) 0.0173(18) 0.0007(13) -0.0009(14) -0.0014(13)
C27 0.0285(19) 0.0124(16) 0.0145(18) 0.0007(13) -0.0010(15) -0.0062(14)
C28 0.030(2) 0.0149(17) 0.0182(19) -0.0034(14) 0.0001(15) -0.0027(14)
C29 0.0205(18) 0.0190(18) 0.025(2) -0.0010(15) 0.0024(15) -0.0038(14)
C30 0.0179(17) 0.0195(18) 0.0188(19) 0.0005(14) 0.0010(14) -0.0041(14)
C31 0.028(2) 0.024(2) 0.028(2) -0.0059(17) -0.0064(17) -0.0016(16)
C32 0.025(2) 0.033(2) 0.036(3) -0.0075(19) 0.0066(19) -0.0028(17)
N1A 0.0244(12) 0.0217(18) 0.0217(14) -0.0017(19) 0.0000(12) -0.0019(12)
N2A 0.0244(12) 0.0217(18) 0.0217(14) -0.0017(19) 0.0000(12) -0.0019(12)
N3A 0.0244(12) 0.0217(18) 0.0217(14) -0.0017(19) 0.0000(12) -0.0019(12)
C33A 0.0349(17) 0.025(2) 0.034(2) -0.0040(18) -0.009(2) 0.0021(17)
C34A 0.0349(17) 0.025(2) 0.034(2) -0.0040(18) -0.009(2) 0.0021(17)
C35A 0.0349(17) 0.025(2) 0.034(2) -0.0040(18) -0.009(2) 0.0021(17)
C36A 0.039(5) 0.018(5) 0.033(6) 0.007(4) 0.007(5) -0.004(4)
C37A 0.029(5) 0.035(6) 0.031(5) -0.016(4) 0.005(4) -0.014(4)
C38A 0.019(5) 0.044(7) 0.030(6) -0.003(5) -0.010(4) -0.010(4)
C39A 0.026(4) 0.026(4) 0.049(7) 0.004(4) -0.008(4) -0.004(3)
C40A 0.031(6) 0.037(6) 0.031(5) -0.021(5) 0.005(4) -0.003(5)
C41A 0.030(5) 0.039(5) 0.019(4) -0.005(4) 0.001(4) -0.001(4)
N1B 0.0244(12) 0.0217(18) 0.0217(14) -0.0017(19) 0.0000(12) -0.0019(12)
N2B 0.0244(12) 0.0217(18) 0.0217(14) -0.0017(19) 0.0000(12) -0.0019(12)
N3B 0.0244(12) 0.0217(18) 0.0217(14) -0.0017(19) 0.0000(12) -0.0019(12)
C33B 0.0349(17) 0.025(2) 0.034(2) -0.0040(18) -0.009(2) 0.0021(17)
C34B 0.0349(17) 0.025(2) 0.034(2) -0.0040(18) -0.009(2) 0.0021(17)
C35B 0.0349(17) 0.025(2) 0.034(2) -0.0040(18) -0.009(2) 0.0021(17)
C36B 0.030(5) 0.030(6) 0.024(5) 0.006(4) -0.002(4) -0.008(4)
C37B 0.037(6) 0.029(6) 0.033(6) 0.004(5) -0.008(5) -0.009(4)
C38B 0.026(5) 0.046(7) 0.025(6) -0.011(5) -0.001(4) -0.012(5)
C39B 0.041(6) 0.024(5) 0.034(7) 0.004(5) -0.007(5) 0.006(4)
C40B 0.022(5) 0.035(5) 0.042(6) -0.013(4) -0.006(5) 0.002(4)
C41B 0.028(5) 0.040(7) 0.033(6) -0.004(5) 0.002(4) -0.011(6)
B1 0.0167(18) 0.0160(18) 0.019(2) -0.0038(15) -0.0025(16) -0.0061(15)
F1 0.0450(15) 0.0285(13) 0.0395(16) -0.0149(11) -0.0123(12) -0.0004(11)
F2 0.0190(12) 0.0672(19) 0.0613(19) -0.0275(15) -0.0042(12) -0.0139(12)
F3 0.0635(18) 0.0461(15) 0.0200(13) -0.0090(11) -0.0066(12) -0.0174(13)
F4 0.0664(19) 0.0313(14) 0.0316(15) 0.0065(11) -0.0205(13) -0.0020(13)
F5 0.0584(17) 0.0239(12) 0.0312(14) -0.0037(10) -0.0014(13) 0.0050(11)
F6 0.0559(17) 0.0283(13) 0.0398(16) 0.0060(11) 0.0020(13) -0.0154(12)
F7 0.0422(17) 0.103(3) 0.0390(18) 0.0188(17) -0.0194(14) -0.0096(17)
F8 0.0395(16) 0.0485(17) 0.066(2) 0.0071(15) -0.0057(15) 0.0124(13)
F9 0.0164(12) 0.101(3) 0.080(3) 0.046(2) 0.0080(14) 0.0021(14)
F10A 0.0709(19) 0.038(2) 0.145(3) 0.0369(19) 0.024(2) -0.0164(15)
F11A 0.0709(19) 0.038(2) 0.145(3) 0.0369(19) 0.024(2) -0.0164(15)
F12A 0.0709(19) 0.038(2) 0.145(3) 0.0369(19) 0.024(2) -0.0164(15)
F10B 0.0709(19) 0.038(2) 0.145(3) 0.0369(19) 0.024(2) -0.0164(15)
F11B 0.0709(19) 0.038(2) 0.145(3) 0.0369(19) 0.024(2) -0.0164(15)
F12B 0.0709(19) 0.038(2) 0.145(3) 0.0369(19) 0.024(2) -0.0164(15)
F13 0.0320(13) 0.0265(12) 0.0322(14) -0.0003(10) 0.0099(11) 0.0009(10)
F14 0.0382(14) 0.0438(15) 0.0195(12) 0.0062(10) -0.0061(11) -0.0036(11)
F15 0.0440(15) 0.0362(14) 0.0350(15) -0.0090(11) 0.0122(12) -0.0259(11)
F16 0.189(4) 0.0168(14) 0.077(3) -0.0152(15) 0.079(3) -0.019(2)
F17 0.090(2) 0.056(2) 0.0432(19) -0.0300(15) 0.0088(17) -0.0132(17)
F18 0.056(2) 0.064(2) 0.078(3) -0.0332(18) 0.0002(18) 0.0272(16)
F19 0.0338(14) 0.0575(17) 0.0425(17) -0.0222(13) 0.0006(12) -0.0241(12)
F20 0.0604(18) 0.0259(13) 0.068(2) -0.0264(13) -0.0323(16) 0.0042(12)
F21 0.0428(15) 0.0505(16) 0.0274(14) -0.0014(12) -0.0133(12) -0.0062(12)
F22 0.0320(15) 0.086(2) 0.0448(18) -0.0226(16) 0.0148(13) 0.0022(14)
F23 0.0323(14) 0.0349(15) 0.089(3) 0.0041(15) -0.0032(15) 0.0119(12)
F24 0.0188(12) 0.0532(17) 0.074(2) -0.0239(15) 0.0019(13) -0.0065(11)

loop_
_atom_type_symbol
_atom_type_description
_atom_type_scat_dispersion_real
_atom_type_scat_dispersion_imag
_atom_type_scat_source
C C 0.0033 0.0016 'International Tables Vol C Tables 4.2.6.8 and 6.1.1.4'
H H 0.0000 0.0000 'International Tables Vol C Tables 4.2.6.8 and 6.1.1.4'
B B 0.0013 0.0007 'International Tables Vol C Tables 4.2.6.8 and 6.1.1.4'
N N 0.0061 0.0033 'International Tables Vol C Tables 4.2.6.8 and 6.1.1.4'
F F 0.0171 0.0103 'International Tables Vol C Tables 4.2.6.8 and 6.1.1.4'

loop_
_geom_angle_atom_site_label_1
_geom_angle_atom_site_label_2
_geom_angle_atom_site_label_3
_geom_angle
C2 C1 C6 114.6(3)
C2 C1 B1 123.9(3)
C6 C1 B1 121.4(3)
C3 C2 C1 122.8(3)
C3 C2 H2 118.6
C1 C2 H2 118.6
C4 C3 C2 120.8(3)
C4 C3 C7 119.1(3)
C2 C3 C7 120.1(3)
C3 C4 C5 118.3(3)
C3 C4 H4 120.9
C5 C4 H4 120.9
C6 C5 C4 120.1(3)
C6 C5 C8 119.0(3)
C4 C5 C8 120.8(3)
C5 C6 C1 123.5(3)
C5 C6 H6 118.3
C1 C6 H6 118.3
F3 C7 F1 106.6(3)
F3 C7 F2 106.3(3)
F1 C7 F2 105.3(3)
F3 C7 C3 112.8(3)
F1 C7 C3 113.3(3)
F2 C7 C3 112.0(3)
F6 C8 F5 106.3(3)
F6 C8 F4 106.3(3)
F5 C8 F4 106.3(3)
F6 C8 C5 112.4(4)
F5 C8 C5 112.6(3)
F4 C8 C5 112.3(3)
C10 C9 C14 114.9(3)
C10 C9 B1 125.0(3)
C14 C9 B1 120.1(3)
C9 C10 C11 122.5(3)
C9 C10 H10 118.7
C11 C10 H10 118.7
C12 C11 C10 120.9(4)
C12 C11 C15 120.5(3)
C10 C11 C15 118.6(3)
C13 C12 C11 117.2(4)
C13 C12 H12 121.4
C11 C12 H12 121.4
C14 C13 C12 121.8(4)
C14 C13 C16 119.7(4)
C12 C13 C16 118.4(4)
C13 C14 C9 122.6(4)
C13 C14 H14 118.7
C9 C14 H14 118.7
F9 C15 F8 107.1(4)
F9 C15 F7 106.9(4)
F8 C15 F7 105.1(4)
F9 C15 C11 113.1(4)
F8 C15 C11 112.2(4)
F7 C15 C11 112.0(4)
F11B C16 F10B 98.2(7)
F11B C16 F11A 67.7(6)
F10B C16 F11A 122.4(7)
F11B C16 F12A 113.4(7)
F10B C16 F12A 15.6(6)
F11A C16 F12A 130.0(9)
F11B C16 F12B 105.2(6)
F10B C16 F12B 93.0(9)
F11A C16 F12B 45.6(5)
F12A C16 F12B 92.0(8)
F11B C16 F10A 30.0(4)
F10B C16 F10A 91.1(7)
F11A C16 F10A 96.1(6)
F12A C16 F10A 102.7(7)
F12B C16 F10A 134.9(6)
F11B C16 C13 122.7(7)
F10B C16 C13 121.0(5)
F11A C16 C13 112.4(5)
F12A C16 C13 107.3(5)
F12B C16 C13 111.9(4)
F10A C16 C13 104.0(5)
C18 C17 C22 115.2(3)
C18 C17 B1 124.4(3)
C22 C17 B1 120.4(3)
C19 C18 C17 122.6(3)
C19 C18 H18 118.7
C17 C18 H18 118.7
C20 C19 C18 120.3(3)
C20 C19 C23 118.9(3)
C18 C19 C23 120.8(3)
C21 C20 C19 118.9(3)
C21 C20 H20 120.6
C19 C20 H20 120.6
C20 C21 C22 120.2(3)
C20 C21 C24 121.2(3)
C22 C21 C24 118.5(3)
C21 C22 C17 122.7(3)
C21 C22 H22 118.6
C17 C22 H22 118.6
F13 C23 F15 106.7(3)
F13 C23 F14 105.8(3)
F15 C23 F14 105.2(3)
F13 C23 C19 113.7(3)
F15 C23 C19 113.0(3)
F14 C23 C19 111.8(3)
F16 C24 F17 105.8(4)
F16 C24 F18 109.8(4)
F17 C24 F18 103.0(4)
F16 C24 C21 113.5(4)
F17 C24 C21 112.5(4)
F18 C24 C21 111.5(4)
C26 C25 C30 115.6(3)
C26 C25 B1 123.9(3)
C30 C25 B1 120.5(3)
C25 C26 C27 122.3(3)
C25 C26 H26 118.9
C27 C26 H26 118.9
C28 C27 C26 120.6(3)
C28 C27 C31 119.5(3)
C26 C27 C31 119.9(3)
C27 C28 C29 119.0(3)
C27 C28 H28 120.5
C29 C28 H28 120.5
C28 C29 C30 120.3(3)
C28 C29 C32 119.3(3)
C30 C29 C32 120.2(3)
C29 C30 C25 122.3(3)
C29 C30 H30 118.8
C25 C30 H30 118.8
F19 C31 F21 105.8(3)
F19 C31 F20 106.7(3)
F21 C31 F20 105.3(3)
F19 C31 C27 113.7(3)
F21 C31 C27 112.8(3)
F20 C31 C27 111.8(3)
F22 C32 F24 106.5(3)
F22 C32 F23 105.9(4)
F24 C32 F23 106.5(4)
F22 C32 C29 112.5(4)
F24 C32 C29 113.1(3)
F23 C32 C29 111.9(3)
C33A N1A C36A 108.4(7)
C33A N1A C41A 116.8(9)
C36A N1A C41A 113.7(8)
C33A N1A H1A 105.7
C36A N1A H1A 105.7
C41A N1A H1A 105.7
C40A N2A C39A 113.4(8)
C40A N2A C35A 110.5(7)
C39A N2A C35A 114.4(7)
C37A N3A C38A 116.1(9)
C37A N3A C34A 114.6(8)
C38A N3A C34A 108.8(9)
N1A C36A C37A 109.2(7)
N1A C36A H36A 109.8
C37A C36A H36A 109.8
N1A C36A H36B 109.8
C37A C36A H36B 109.8
H36A C36A H36B 108.3
N3A C37A C36A 108.1(8)
N3A C37A H37A 110.1
C36A C37A H37A 110.1
N3A C37A H37B 110.1
C36A C37A H37B 110.1
H37A C37A H37B 108.4
N3A C38A C39A 113.2(8)
N3A C38A H38A 108.9
C39A C38A H38A 108.9
N3A C38A H38B 108.9
C39A C38A H38B 108.9
H38A C38A H38B 107.7
N2A C39A C38A 111.4(7)
N2A C39A H39A 109.4
C38A C39A H39A 109.4
N2A C39A H39B 109.4
C38A C39A H39B 109.4
H39A C39A H39B 108.0
N2A C40A C41A 109.3(7)
N2A C40A H40A 109.8
C41A C40A H40A 109.8
N2A C40A H40B 109.8
C41A C40A H40B 109.8
H40A C40A H40B 108.3
N1A C41A C40A 109.3(7)
N1A C41A H41A 109.8
C40A C41A H41A 109.8
N1A C41A H41B 109.8
C40A C41A H41B 109.8
H41A C41A H41B 108.3
C41B N1B C33B 109.2(9)
C41B N1B C36B 114.5(9)
C33B N1B C36B 116.6(9)
C41B N1B H1B 105.1
C33B N1B H1B 105.1
C36B N1B H1B 105.1
C35B N2B C40B 116.5(8)
C35B N2B C39B 110.2(8)
C40B N2B C39B 114.1(8)
C34B N3B C37B 110.1(9)
C34B N3B C38B 115.0(9)
C37B N3B C38B 113.0(10)
N1B C33B H33D 109.5
N1B C33B H33E 109.5
H33D C33B H33E 109.5
N1B C33B H33F 109.5
H33D C33B H33F 109.5
H33E C33B H33F 109.5
N3B C34B H34D 109.5
N3B C34B H34E 109.5
H34D C34B H34E 109.5
N3B C34B H34F 109.5
H34D C34B H34F 109.5
H34E C34B H34F 109.5
N2B C35B H35D 109.5
N2B C35B H35E 109.5
H35D C35B H35E 109.5
N2B C35B H35F 109.5
H35D C35B H35F 109.5
H35E C35B H35F 109.5
C37B C36B N1B 110.4(9)
C37B C36B H36C 109.6
N1B C36B H36C 109.6
C37B C36B H36D 109.6
N1B C36B H36D 109.6
H36C C36B H36D 108.1
N3B C37B C36B 109.1(9)
N3B C37B H37C 109.9
C36B C37B H37C 109.9
N3B C37B H37D 109.9
C36B C37B H37D 109.9
H37C C37B H37D 108.3
N3B C38B C39B 109.9(9)
N3B C38B H38C 109.7
C39B C38B H38C 109.7
N3B C38B H38D 109.7
C39B C38B H38D 109.7
H38C C38B H38D 108.2
N2B C39B C38B 113.8(8)
N2B C39B H39C 108.8
C38B C39B H39C 108.8
N2B C39B H39D 108.8
C38B C39B H39D 108.8
H39C C39B H39D 107.7
N2B C40B C41B 108.3(8)
N2B C40B H40C 110.0
C41B C40B H40C 110.0
N2B C40B H40D 110.0
C41B C40B H40D 110.0
H40C C40B H40D 108.4
N1B C41B C40B 110.0(9)
N1B C41B H41C 109.7
C40B C41B H41C 109.7
N1B C41B H41D 109.7
C40B C41B H41D 109.7
H41C C41B H41D 108.2
C25 B1 C1 108.8(3)
C25 B1 C17 109.5(3)
C1 B1 C17 110.2(3)
C25 B1 C9 109.9(3)
C1 B1 C9 106.7(3)
C17 B1 C9 111.7(3)

loop_
_geom_bond_atom_site_label_1
_geom_bond_atom_site_label_2
_geom_bond_distance
C1 C2 1.394(5)
C1 C6 1.405(5)
C1 B1 1.645(5)
C2 C3 1.393(5)
C2 H2 0.9500
C3 C4 1.382(5)
C3 C7 1.492(5)
C4 C5 1.386(5)
C4 H4 0.9500
C5 C6 1.385(5)
C5 C8 1.492(5)
C6 H6 0.9500
C7 F3 1.330(5)
C7 F1 1.335(4)
C7 F2 1.343(4)
C8 F6 1.339(5)
C8 F5 1.343(5)
C8 F4 1.348(5)
C9 C10 1.397(5)
C9 C14 1.399(5)
C9 B1 1.649(5)
C10 C11 1.398(5)
C10 H10 0.9500
C11 C12 1.382(5)
C11 C15 1.495(6)
C12 C13 1.381(6)
C12 H12 0.9500
C13 C14 1.378(6)
C13 C16 1.492(7)
C14 H14 0.9500
C15 F9 1.325(5)
C15 F8 1.346(6)
C15 F7 1.347(6)
C16 F11B 1.279(8)
C16 F10B 1.289(9)
C16 F11A 1.308(7)
C16 F12A 1.354(9)
C16 F12B 1.427(8)
C16 F10A 1.446(8)
C17 C18 1.400(5)
C17 C22 1.400(5)
C17 B1 1.647(5)
C18 C19 1.392(5)
C18 H18 0.9500
C19 C20 1.387(5)
C19 C23 1.491(5)
C20 C21 1.375(5)
C20 H20 0.9500
C21 C22 1.397(5)
C21 C24 1.494(6)
C22 H22 0.9500
C23 F13 1.331(4)
C23 F15 1.343(4)
C23 F14 1.351(4)
C24 F16 1.307(5)
C24 F17 1.326(6)
C24 F18 1.342(6)
C25 C26 1.398(5)
C25 C30 1.414(5)
C25 B1 1.633(5)
C26 C27 1.398(5)
C26 H26 0.9500
C27 C28 1.380(5)
C27 C31 1.486(5)
C28 C29 1.387(5)
C28 H28 0.9500
C29 C30 1.393(5)
C29 C32 1.489(5)
C30 H30 0.9500
C31 F19 1.328(5)
C31 F21 1.342(5)
C31 F20 1.348(4)
C32 F22 1.331(5)
C32 F24 1.332(5)
C32 F23 1.336(5)
N1A C33A 1.449(18)
N1A C36A 1.491(12)
N1A C41A 1.523(12)
N1A H1A 0.9300
N2A C40A 1.423(12)
N2A C39A 1.472(11)
N2A C35A 1.488(14)
N3A C37A 1.450(14)
N3A C38A 1.463(13)
N3A C34A 1.470(17)
C33A H33A 0.9800
C33A H33B 0.9800
C33A H33C 0.9800
C34A H34A 0.9800
C34A H34B 0.9800
C34A H34C 0.9800
C35A H35A 0.9800
C35A H35B 0.9800
C35A H35C 0.9800
C36A C37A 1.513(14)
C36A H36A 0.9900
C36A H36B 0.9900
C37A H37A 0.9900
C37A H37B 0.9900
C38A C39A 1.512(14)
C38A H38A 0.9900
C38A H38B 0.9900
C39A H39A 0.9900
C39A H39B 0.9900
C40A C41A 1.529(13)
C40A H40A 0.9900
C40A H40B 0.9900
C41A H41A 0.9900
C41A H41B 0.9900
N1B C41B 1.454(15)
N1B C33B 1.50(2)
N1B C36B 1.519(12)
N1B H1B 0.9300
N2B C35B 1.423(15)
N2B C40B 1.445(13)
N2B C39B 1.461(14)
N3B C34B 1.457(19)
N3B C37B 1.463(15)
N3B C38B 1.499(14)
C33B H33D 0.9800
C33B H33E 0.9800
C33B H33F 0.9800
C34B H34D 0.9800
C34B H34E 0.9800
C34B H34F 0.9800
C35B H35D 0.9800
C35B H35E 0.9800
C35B H35F 0.9800
C36B C37B 1.508(16)
C36B H36C 0.9900
C36B H36D 0.9900
C37B H37C 0.9900
C37B H37D 0.9900
C38B C39B 1.513(14)
C38B H38C 0.9900
C38B H38D 0.9900
C39B H39C 0.9900
C39B H39D 0.9900
C40B C41B 1.518(15)
C40B H40C 0.9900
C40B H40D 0.9900
C41B H41C 0.9900
C41B H41D 0.9900

loop_
_geom_torsion_atom_site_label_1
_geom_torsion_atom_site_label_2
_geom_torsion_atom_site_label_3
_geom_torsion_atom_site_label_4
_geom_torsion
C6 C1 C2 C3 1.9(5)
B1 C1 C2 C3 -173.6(3)
C1 C2 C3 C4 -0.3(5)
C1 C2 C3 C7 -178.2(3)
C2 C3 C4 C5 -1.1(5)
C7 C3 C4 C5 176.7(3)
C3 C4 C5 C6 0.9(6)
C3 C4 C5 C8 178.1(4)
C4 C5 C6 C1 0.8(6)
C8 C5 C6 C1 -176.4(4)
C2 C1 C6 C5 -2.1(5)
B1 C1 C6 C5 173.4(3)
C4 C3 C7 F3 39.2(5)
C2 C3 C7 F3 -142.9(3)
C4 C3 C7 F1 160.5(3)
C2 C3 C7 F1 -21.6(5)
C4 C3 C7 F2 -80.6(4)
C2 C3 C7 F2 97.2(4)
C6 C5 C8 F6 69.4(5)
C4 C5 C8 F6 -107.8(4)
C6 C5 C8 F5 -50.6(5)
C4 C5 C8 F5 132.2(4)
C6 C5 C8 F4 -170.6(3)
C4 C5 C8 F4 12.1(6)
C14 C9 C10 C11 -1.3(6)
B1 C9 C10 C11 179.2(4)
C9 C10 C11 C12 0.9(6)
C9 C10 C11 C15 -178.3(4)
C10 C11 C12 C13 0.6(6)
C15 C11 C12 C13 179.8(5)
C11 C12 C13 C14 -1.6(7)
C11 C12 C13 C16 -179.0(5)
C12 C13 C14 C9 1.2(8)
C16 C13 C14 C9 178.5(5)
C10 C9 C14 C13 0.2(7)
B1 C9 C14 C13 179.8(4)
C12 C11 C15 F9 -9.8(7)
C10 C11 C15 F9 169.4(4)
C12 C11 C15 F8 -131.0(4)
C10 C11 C15 F8 48.2(6)
C12 C11 C15 F7 111.1(4)
C10 C11 C15 F7 -69.7(5)
C14 C13 C16 F11B 108.2(7)
C12 C13 C16 F11B -74.4(8)
C14 C13 C16 F10B -126.1(9)
C12 C13 C16 F10B 51.3(11)
C14 C13 C16 F11A 31.2(9)
C12 C13 C16 F11A -151.4(7)
C14 C13 C16 F12A -117.7(8)
C12 C13 C16 F12A 59.7(9)
C14 C13 C16 F12B -18.3(9)
C12 C13 C16 F12B 159.2(7)
C14 C13 C16 F10A 133.9(6)
C12 C13 C16 F10A -48.7(7)
C22 C17 C18 C19 -2.6(5)
B1 C17 C18 C19 176.4(3)
C17 C18 C19 C20 0.7(5)
C17 C18 C19 C23 178.1(3)
C18 C19 C20 C21 1.2(5)
C23 C19 C20 C21 -176.2(3)
C19 C20 C21 C22 -1.0(6)
C19 C20 C21 C24 179.6(4)
C20 C21 C22 C17 -1.1(6)
C24 C21 C22 C17 178.3(4)
C18 C17 C22 C21 2.8(5)
B1 C17 C22 C21 -176.2(3)
C20 C19 C23 F13 -155.2(3)
C18 C19 C23 F13 27.3(5)
C20 C19 C23 F15 -33.4(5)
C18 C19 C23 F15 149.1(3)
C20 C19 C23 F14 85.1(4)
C18 C19 C23 F14 -92.4(4)
C20 C21 C24 F16 -0.4(7)
C22 C21 C24 F16 -179.8(5)
C20 C21 C24 F17 119.7(4)
C22 C21 C24 F17 -59.7(5)
C20 C21 C24 F18 -125.1(4)
C22 C21 C24 F18 55.5(5)
C30 C25 C26 C27 0.0(5)
B1 C25 C26 C27 178.9(3)
C25 C26 C27 C28 0.2(5)
C25 C26 C27 C31 180.0(3)
C26 C27 C28 C29 0.1(5)
C31 C27 C28 C29 -179.7(3)
C27 C28 C29 C30 -0.5(5)
C27 C28 C29 C32 -175.9(3)
C28 C29 C30 C25 0.7(5)
C32 C29 C30 C25 176.1(3)
C26 C25 C30 C29 -0.5(5)
B1 C25 C30 C29 -179.4(3)
C28 C27 C31 F19 -153.7(3)
C26 C27 C31 F19 26.5(5)
C28 C27 C31 F21 85.8(4)
C26 C27 C31 F21 -94.0(4)
C28 C27 C31 F20 -32.8(5)
C26 C27 C31 F20 147.4(3)
C28 C29 C32 F22 -42.1(5)
C30 C29 C32 F22 142.5(4)
C28 C29 C32 F24 -162.8(4)
C30 C29 C32 F24 21.8(5)
C28 C29 C32 F23 77.0(5)
C30 C29 C32 F23 -98.4(4)
C33A N1A C36A C37A -155.0(10)
C41A N1A C36A C37A 73.3(11)
C38A N3A C37A C36A -129.5(10)
C34A N3A C37A C36A 102.3(9)
N1A C36A C37A N3A 49.0(12)
C37A N3A C38A C39A 61.2(12)
C34A N3A C38A C39A -167.7(9)
C40A N2A C39A C38A -136.5(10)
C35A N2A C39A C38A 95.6(10)
N3A C38A C39A N2A 54.0(12)
C39A N2A C40A C41A 72.0(10)
C35A N2A C40A C41A -158.1(8)
C33A N1A C41A C40A 96.7(11)
C36A N1A C41A C40A -135.8(9)
N2A C40A C41A N1A 39.1(11)
C41B N1B C36B C37B 136.6(12)
C33B N1B C36B C37B -94.1(13)
C34B N3B C37B C36B 160.2(10)
C38B N3B C37B C36B -69.8(13)
N1B C36B C37B N3B -43.0(14)
C34B N3B C38B C39B -98.3(11)
C37B N3B C38B C39B 134.1(10)
C35B N2B C39B C38B 160.9(10)
C40B N2B C39B C38B -65.9(11)
N3B C38B C39B N2B -50.0(12)
C35B N2B C40B C41B -98.8(11)
C39B N2B C40B C41B 131.0(9)
C33B N1B C41B C40B 155.4(11)
C36B N1B C41B C40B -71.8(12)
N2B C40B C41B N1B -47.7(11)
C26 C25 B1 C1 -134.8(3)
C30 C25 B1 C1 44.0(4)
C26 C25 B1 C17 104.7(3)
C30 C25 B1 C17 -76.5(4)
C26 C25 B1 C9 -18.4(5)
C30 C25 B1 C9 160.5(3)
C2 C1 B1 C25 -147.9(3)
C6 C1 B1 C25 37.0(4)
C2 C1 B1 C17 -27.9(5)
C6 C1 B1 C17 157.0(3)
C2 C1 B1 C9 93.5(4)
C6 C1 B1 C9 -81.6(4)
C18 C17 B1 C25 11.8(4)
C22 C17 B1 C25 -169.2(3)
C18 C17 B1 C1 -107.8(4)
C22 C17 B1 C1 71.2(4)
C18 C17 B1 C9 133.8(3)
C22 C17 B1 C9 -47.2(4)
C10 C9 B1 C25 106.7(4)
C14 C9 B1 C25 -72.7(4)
C10 C9 B1 C1 -135.4(4)
C14 C9 B1 C1 45.1(5)
C10 C9 B1 C17 -15.0(5)
C14 C9 B1 C17 165.5(4)
